data_7224785
loop_
_publ_author_name
'Jiang, Ji-Jun'
'Li, Xiang-Ping'
'Zhang, Xue-Li'
'Kang, Bei-Sheng'
'Su, Cheng-Yong'

_publ_section_title
;
 A new Ag(I)-4,4'-bipyridine coordination polymer of honeycomb (6,3)
 networks containing a Ag~6~(4,4'-bipy)~6~ hexagonal ring of 17 \\times 26
 \%A dimensions
;
_journal_issue 99
_journal_name_full CrystEngComm
_journal_page_first 603
_journal_page_last 607
_journal_paper_doi 10.1039/b512098e
_journal_volume 7
_journal_year 2005
_chemical_formula_sum 'C17 H15 Ag F6 N4 O0 Sb'
_chemical_formula_weight 618.95
_space_group_IT_number 15
_symmetry_cell_setting monoclinic
_symmetry_space_group_name_Hall '-C 2yc'
_symmetry_space_group_name_H-M 'C 1 2/c 1'
_atom_sites_solution_hydrogens geom
_atom_sites_solution_primary direct
_atom_sites_solution_secondary difmap
_audit_creation_method SHELXL-97
_cell_angle_alpha 90.00
_cell_angle_beta 108.512(10)
_cell_angle_gamma 90.00
_cell_formula_units_Z 8
_cell_length_a 22.5563(10)
_cell_length_b 17.1001(10)
_cell_length_c 11.3279(10)
_cell_measurement_reflns_used 25
_cell_measurement_temperature 293(2)
_cell_measurement_theta_max 25
_cell_measurement_theta_min 5
_cell_volume 4143.3(5)
_computing_structure_refinement 'SHELXL-97 (Sheldrick, 1997)'
_computing_structure_solution 'SHELXS-97 (Sheldrick, 1990)'
_diffrn_ambient_temperature 293(2)
_diffrn_measured_fraction_theta_full 0.987
_diffrn_measured_fraction_theta_max 0.987
_diffrn_measurement_device_type 'Nonius CAD4'
_diffrn_radiation_monochromator graphite
_diffrn_radiation_source 'fine-focus sealed tube'
_diffrn_radiation_type MoK\a
_diffrn_radiation_wavelength 0.71073
_diffrn_reflns_av_R_equivalents 0.1024
_diffrn_reflns_av_sigmaI/netI 0.1184
_diffrn_reflns_limit_h_max 0
_diffrn_reflns_limit_h_min -27
_diffrn_reflns_limit_k_max 1
_diffrn_reflns_limit_k_min -21
_diffrn_reflns_limit_l_max 13
_diffrn_reflns_limit_l_min -13
_diffrn_reflns_number 4520
_diffrn_reflns_theta_full 26.00
_diffrn_reflns_theta_max 26.00
_diffrn_reflns_theta_min 2.18
_diffrn_standards_decay_% none
_diffrn_standards_interval_count 800
_diffrn_standards_number 3
_exptl_absorpt_coefficient_mu 2.312
_exptl_absorpt_correction_T_max 0.6549
_exptl_absorpt_correction_T_min 0.4984
_exptl_absorpt_process_details psi-scan
_exptl_crystal_colour Colorless
_exptl_crystal_density_diffrn 1.985
_exptl_crystal_density_method 'not measured'
_exptl_crystal_description block
_exptl_crystal_F_000 2376
_exptl_crystal_size_max 0.35
_exptl_crystal_size_mid 0.25
_exptl_crystal_size_min 0.20
_refine_diff_density_max 0.516
_refine_diff_density_min -0.585
_refine_diff_density_rms 0.114
_refine_ls_extinction_method none
_refine_ls_goodness_of_fit_ref 1.008
_refine_ls_hydrogen_treatment geom
_refine_ls_matrix_type full
_refine_ls_number_parameters 263
_refine_ls_number_reflns 4020
_refine_ls_number_restraints 0
_refine_ls_restrained_S_all 1.008
_refine_ls_R_factor_all 0.1841
_refine_ls_R_factor_gt 0.0724
_refine_ls_shift/su_max 0.000
_refine_ls_shift/su_mean 0.000
_refine_ls_structure_factor_coef Fsqd
_refine_ls_weighting_details 'calc w=1/[\s^2^(Fo^2^)+(0.0402P)^2^+0.0000P] where P=(Fo^2^+2Fc^2^)/3'
_refine_ls_weighting_scheme calc
_refine_ls_wR_factor_gt 0.1153
_refine_ls_wR_factor_ref 0.1439
_reflns_number_gt 1761
_reflns_number_total 4020
_reflns_threshold_expression >2sigma(I)
_cod_data_source_file b512098e.txt
_cod_data_source_block 1
_cod_depositor_comments
;
The following automatic conversions were performed:

'_symmetry_cell_setting' value 'Monoclinic' changed to 'monoclinic'
according to the built-in table from CIF Core dictionary named
'cif_core.dic' version 2.4.1 from 2010-06-29.

Automatic conversion script
Id: cif_fix_values 4287 2015-11-16 14:04:37Z antanas 
;
_cod_original_sg_symbol_H-M C2/c
_cod_database_code 7224785

loop_
_symmetry_equiv_pos_as_xyz
'x, y, z'
'-x, y, -z+1/2'
'x+1/2, y+1/2, z'
'-x+1/2, y+1/2, -z+1/2'
'-x, -y, -z'
'x, -y, z-1/2'
'-x+1/2, -y+1/2, -z'
'x+1/2, -y+1/2, z-1/2'

loop_
_atom_site_label
_atom_site_type_symbol
_atom_site_fract_x
_atom_site_fract_y
_atom_site_fract_z
_atom_site_U_iso_or_equiv
_atom_site_adp_type
_atom_site_occupancy
_atom_site_symmetry_multiplicity
_atom_site_calc_flag
_atom_site_refinement_flags
_atom_site_disorder_assembly
_atom_site_disorder_group
Ag1 Ag 0.20822(4) 0.01356(5) 0.56493(9) 0.0696(3) Uani 1 1 d . . .
C10 C 0.2826(6) -0.1221(7) 0.4691(13) 0.074(4) Uani 1 1 d . . .
H10A H 0.3167 -0.0976 0.5257 0.089 Uiso 1 1 calc R . .
C3 C 0.0246(4) -0.0072(6) 0.7194(9) 0.047(3) Uani 1 1 d . . .
N2 N 0.2277(5) -0.1018(5) 0.4722(10) 0.059(3) Uani 1 1 d . . .
C7 C 0.1868(6) -0.1960(7) 0.3132(14) 0.075(4) Uani 1 1 d . . .
H7A H 0.1516 -0.2211 0.2611 0.090 Uiso 1 1 calc R . .
N1 N 0.1200(4) -0.0028(5) 0.6103(8) 0.055(2) Uani 1 1 d . . .
C4 C 0.0599(5) -0.0721(6) 0.7170(11) 0.059(3) Uani 1 1 d . . .
H4A H 0.0534 -0.1189 0.7530 0.070 Uiso 1 1 calc R . .
C5 C 0.1056(5) -0.0661(6) 0.6596(11) 0.061(3) Uani 1 1 d . . .
H5A H 0.1279 -0.1112 0.6558 0.073 Uiso 1 1 calc R . .
C9 C 0.2955(6) -0.1757(6) 0.3917(13) 0.068(4) Uani 1 1 d . . .
H9A H 0.3366 -0.1863 0.3958 0.082 Uiso 1 1 calc R . .
C6 C 0.1808(6) -0.1420(8) 0.3953(14) 0.080(4) Uani 1 1 d . . .
H6A H 0.1408 -0.1322 0.3984 0.096 Uiso 1 1 calc R . .
C2 C 0.0363(6) 0.0593(6) 0.6647(13) 0.074(4) Uani 1 1 d . . .
H2A H 0.0137 0.1047 0.6649 0.089 Uiso 1 1 calc R . .
C1 C 0.0832(6) 0.0578(7) 0.6083(13) 0.080(4) Uani 1 1 d . . .
H1A H 0.0889 0.1025 0.5663 0.096 Uiso 1 1 calc R . .
Sb1 Sb 0.50107(5) -0.20158(5) 0.50027(13) 0.0789(3) Uani 1 1 d . . .
F6 F 0.4542(4) -0.1256(4) 0.5445(9) 0.112(3) Uani 1 1 d . . .
F5 F 0.5496(4) -0.1244(4) 0.4613(9) 0.119(3) Uani 1 1 d . . .
F4 F 0.4461(4) -0.1982(5) 0.3391(10) 0.136(4) Uani 1 1 d . . .
F3 F 0.4522(5) -0.2784(4) 0.5384(11) 0.136(4) Uani 1 1 d . . .
F2 F 0.5484(5) -0.2780(5) 0.4570(11) 0.136(4) Uani 1 1 d . . .
F1 F 0.5557(5) -0.2046(7) 0.6569(10) 0.160(4) Uani 1 1 d . . .
N3 N 0.2239(5) 0.1185(5) 0.4497(10) 0.063(3) Uani 1 1 d . . .
C15 C 0.1870(6) 0.1814(6) 0.4133(12) 0.059(3) Uani 1 1 d . . .
H15A H 0.1541 0.1883 0.4450 0.071 Uiso 1 1 calc R . .
C11 C 0.2734(6) 0.1141(6) 0.4050(12) 0.072(4) Uani 1 1 d . . .
H11A H 0.3023 0.0741 0.4338 0.087 Uiso 1 1 calc R . .
C12 C 0.2824(6) 0.1655(7) 0.3200(12) 0.066(4) Uani 1 1 d . . .
H12A H 0.3151 0.1574 0.2880 0.080 Uiso 1 1 calc R . .
C14 C 0.1956(5) 0.2353(7) 0.3325(11) 0.056(3) Uani 1 1 d . . .
H14A H 0.1685 0.2778 0.3104 0.067 Uiso 1 1 calc R . .
C8 C 0.2460(6) -0.2142(6) 0.3065(11) 0.048(3) Uani 1 1 d . . .
C13 C 0.2445(6) 0.2281(6) 0.2816(12) 0.054(3) Uani 1 1 d . . .
N4 N 0.3109(5) 0.0212(6) 0.7083(10) 0.082(3) Uani 1 1 d . . .
C16 C 0.3628(6) 0.0133(7) 0.7368(11) 0.067(3) Uani 1 1 d . . .
C17 C 0.4290(6) 0.0047(8) 0.7711(16) 0.123(6) Uani 1 1 d . . .
H17A H 0.4389 -0.0444 0.7409 0.184 Uiso 1 1 calc R . .
H17B H 0.4467 0.0063 0.8602 0.184 Uiso 1 1 calc R . .
H17C H 0.4461 0.0466 0.7354 0.184 Uiso 1 1 calc R . .

loop_
_atom_site_aniso_label
_atom_site_aniso_U_11
_atom_site_aniso_U_22
_atom_site_aniso_U_33
_atom_site_aniso_U_23
_atom_site_aniso_U_13
_atom_site_aniso_U_12
Ag1 0.0629(6) 0.0665(6) 0.0942(8) -0.0017(6) 0.0458(5) -0.0029(5)
C10 0.052(8) 0.067(8) 0.103(13) -0.016(8) 0.025(8) 0.001(7)
C3 0.034(5) 0.049(6) 0.060(7) -0.008(6) 0.019(5) -0.011(5)
N2 0.068(8) 0.048(5) 0.067(8) -0.013(5) 0.031(6) -0.002(5)
C7 0.043(7) 0.082(9) 0.106(13) -0.032(8) 0.032(8) -0.016(7)
N1 0.055(5) 0.052(5) 0.068(6) 0.012(5) 0.031(5) 0.008(5)
C4 0.059(8) 0.039(6) 0.093(11) 0.002(6) 0.045(8) 0.006(5)
C5 0.064(8) 0.052(7) 0.081(10) 0.013(7) 0.043(8) 0.010(6)
C9 0.043(7) 0.065(8) 0.098(12) -0.020(7) 0.024(8) 0.001(6)
C6 0.060(9) 0.088(10) 0.104(13) -0.035(9) 0.043(9) -0.001(8)
C2 0.074(9) 0.053(7) 0.113(12) 0.035(7) 0.055(9) 0.015(6)
C1 0.084(10) 0.059(8) 0.117(13) 0.020(8) 0.059(10) -0.002(7)
Sb1 0.0503(4) 0.0614(5) 0.1196(8) 0.0128(6) 0.0193(5) 0.0114(5)
F6 0.092(6) 0.087(5) 0.155(10) -0.006(5) 0.036(6) 0.015(5)
F5 0.100(7) 0.106(6) 0.154(10) 0.022(6) 0.042(7) -0.017(5)
F4 0.092(8) 0.171(8) 0.123(10) -0.013(7) 0.003(7) 0.017(6)
F3 0.118(7) 0.073(5) 0.249(13) 0.016(6) 0.101(8) -0.001(4)
F2 0.126(8) 0.095(6) 0.225(12) 0.030(6) 0.107(8) 0.056(5)
F1 0.098(8) 0.241(11) 0.120(10) 0.042(8) 0.002(7) 0.029(7)
N3 0.063(7) 0.054(6) 0.089(9) -0.005(5) 0.048(7) 0.000(5)
C15 0.051(8) 0.060(8) 0.075(10) 0.003(7) 0.032(7) 0.008(6)
C11 0.093(11) 0.061(7) 0.082(12) 0.021(7) 0.055(9) 0.034(7)
C12 0.080(10) 0.069(8) 0.069(10) 0.024(7) 0.050(8) 0.016(7)
C14 0.044(7) 0.063(7) 0.057(9) -0.002(7) 0.011(7) 0.001(6)
C8 0.056(8) 0.044(6) 0.045(8) 0.004(6) 0.019(7) 0.013(5)
C13 0.054(8) 0.041(6) 0.069(10) -0.006(6) 0.024(7) 0.007(6)
N4 0.076(7) 0.083(8) 0.076(8) 0.013(6) 0.010(6) 0.000(7)
C16 0.075(8) 0.050(7) 0.070(9) 0.006(7) 0.014(7) 0.002(8)
C17 0.064(9) 0.102(11) 0.194(17) -0.022(12) 0.029(10) -0.007(10)

loop_
_atom_type_symbol
_atom_type_description
_atom_type_scat_dispersion_real
_atom_type_scat_dispersion_imag
_atom_type_scat_source
C C 0.0033 0.0016 'International Tables Vol C Tables 4.2.6.8 and 6.1.1.4'
H H 0.0000 0.0000 'International Tables Vol C Tables 4.2.6.8 and 6.1.1.4'
N N 0.0061 0.0033 'International Tables Vol C Tables 4.2.6.8 and 6.1.1.4'
O O 0.0106 0.0060 'International Tables Vol C Tables 4.2.6.8 and 6.1.1.4'
F F 0.0171 0.0103 'International Tables Vol C Tables 4.2.6.8 and 6.1.1.4'
Ag Ag -0.8971 1.1015 'International Tables Vol C Tables 4.2.6.8 and 6.1.1.4'
Sb Sb -0.5866 1.5461 'International Tables Vol C Tables 4.2.6.8 and 6.1.1.4'

loop_
_geom_angle_atom_site_label_1
_geom_angle_atom_site_label_2
_geom_angle_atom_site_label_3
_geom_angle
_geom_angle_site_symmetry_1
_geom_angle_site_symmetry_3
N1 Ag1 N3 122.5(3) . .
N1 Ag1 N2 107.9(3) . .
N3 Ag1 N2 108.4(3) . .
N1 Ag1 N4 126.8(3) . .
N3 Ag1 N4 93.0(4) . .
N2 Ag1 N4 94.1(4) . .
N2 C10 C9 126.8(13) . .
N2 C10 H10A 116.6 . .
C9 C10 H10A 116.6 . .
C2 C3 C4 118.1(9) . .
C2 C3 C3 119.6(7) . 2_556
C4 C3 C3 122.3(7) . 2_556
C10 N2 C6 114.3(11) . .
C10 N2 Ag1 123.7(9) . .
C6 N2 Ag1 120.4(8) . .
C6 C7 C8 119.8(12) . .
C6 C7 H7A 120.1 . .
C8 C7 H7A 120.1 . .
C5 N1 C1 114.6(9) . .
C5 N1 Ag1 124.4(7) . .
C1 N1 Ag1 120.0(7) . .
C3 C4 C5 118.1(10) . .
C3 C4 H4A 120.9 . .
C5 C4 H4A 120.9 . .
N1 C5 C4 125.8(10) . .
N1 C5 H5A 117.1 . .
C4 C5 H5A 117.1 . .
C10 C9 C8 118.4(11) . .
C10 C9 H9A 120.8 . .
C8 C9 H9A 120.8 . .
N2 C6 C7 125.0(12) . .
N2 C6 H6A 117.5 . .
C7 C6 H6A 117.5 . .
C3 C2 C1 118.5(11) . .
C3 C2 H2A 120.8 . .
C1 C2 H2A 120.8 . .
N1 C1 C2 124.6(11) . .
N1 C1 H1A 117.7 . .
C2 C1 H1A 117.7 . .
F1 Sb1 F6 91.4(5) . .
F1 Sb1 F2 88.2(5) . .
F6 Sb1 F2 179.6(5) . .
F1 Sb1 F3 91.2(5) . .
F6 Sb1 F3 90.1(4) . .
F2 Sb1 F3 89.8(3) . .
F1 Sb1 F4 179.2(6) . .
F6 Sb1 F4 89.1(4) . .
F2 Sb1 F4 91.3(5) . .
F3 Sb1 F4 89.5(5) . .
F1 Sb1 F5 89.1(5) . .
F6 Sb1 F5 89.8(3) . .
F2 Sb1 F5 90.3(4) . .
F3 Sb1 F5 179.7(5) . .
F4 Sb1 F5 90.2(4) . .
C15 N3 C11 115.4(10) . .
C15 N3 Ag1 127.2(8) . .
C11 N3 Ag1 117.2(7) . .
N3 C15 C14 123.1(12) . .
N3 C15 H15A 118.5 . .
C14 C15 H15A 118.5 . .
C12 C11 N3 123.2(11) . .
C12 C11 H11A 118.4 . .
N3 C11 H11A 118.4 . .
C13 C12 C11 121.1(11) . .
C13 C12 H12A 119.5 . .
C11 C12 H12A 119.5 . .
C15 C14 C13 121.1(11) . .
C15 C14 H14A 119.5 . .
C13 C14 H14A 119.5 . .
C9 C8 C7 115.5(11) . .
C9 C8 C13 122.1(10) . 4_545
C7 C8 C13 122.4(11) . 4_545
C12 C13 C14 115.9(11) . .
C12 C13 C8 122.5(10) . 4
C14 C13 C8 121.6(10) . 4
C16 N4 Ag1 153.5(11) . .
N4 C16 C17 178.6(15) . .
C16 C17 H17A 109.5 . .
C16 C17 H17B 109.5 . .
H17A C17 H17B 109.5 . .
C16 C17 H17C 109.5 . .
H17A C17 H17C 109.5 . .
H17B C17 H17C 109.5 . .

loop_
_geom_bond_atom_site_label_1
_geom_bond_atom_site_label_2
_geom_bond_distance
_geom_bond_site_symmetry_2
Ag1 N1 2.225(8) .
Ag1 N3 2.311(9) .
Ag1 N2 2.341(9) .
Ag1 N4 2.372(11) .
C10 N2 1.297(14) .
C10 C9 1.362(15) .
C10 H10A 0.9300 .
C3 C2 1.359(12) .
C3 C4 1.372(12) .
C3 C3 1.485(17) 2_556
N2 C6 1.329(15) .
C7 C6 1.348(16) .
C7 C8 1.396(15) .
C7 H7A 0.9300 .
N1 C5 1.307(11) .
N1 C1 1.323(13) .
C4 C5 1.385(13) .
C4 H4A 0.9300 .
C5 H5A 0.9300 .
C9 C8 1.389(15) .
C9 H9A 0.9300 .
C6 H6A 0.9300 .
C2 C1 1.399(15) .
C2 H2A 0.9300 .
C1 H1A 0.9300 .
Sb1 F1 1.812(10) .
Sb1 F6 1.841(8) .
Sb1 F2 1.849(7) .
Sb1 F3 1.852(8) .
Sb1 F4 1.853(9) .
Sb1 F5 1.856(8) .
N3 C15 1.342(13) .
N3 C11 1.366(14) .
C15 C14 1.355(15) .
C15 H15A 0.9300 .
C11 C12 1.366(15) .
C11 H11A 0.9300 .
C12 C13 1.352(14) .
C12 H12A 0.9300 .
C14 C13 1.404(14) .
C14 H14A 0.9300 .
C8 C13 1.467(14) 4_545
C13 C8 1.467(14) 4
N4 C16 1.120(13) .
C16 C17 1.427(16) .
C17 H17A 0.9600 .
C17 H17B 0.9600 .
C17 H17C 0.9600 .

loop_
_geom_torsion_atom_site_label_1
_geom_torsion_atom_site_label_2
_geom_torsion_atom_site_label_3
_geom_torsion_atom_site_label_4
_geom_torsion
_geom_torsion_site_symmetry_1
_geom_torsion_site_symmetry_2
_geom_torsion_site_symmetry_3
_geom_torsion_site_symmetry_4
C9 C10 N2 C6 4(2) . . . .
C9 C10 N2 Ag1 -161.6(10) . . . .
N1 Ag1 N2 C10 -157.8(10) . . . .
N3 Ag1 N2 C10 67.6(11) . . . .
N4 Ag1 N2 C10 -27.0(11) . . . .
N1 Ag1 N2 C6 37.2(11) . . . .
N3 Ag1 N2 C6 -97.4(10) . . . .
N4 Ag1 N2 C6 168.1(10) . . . .
N3 Ag1 N1 C5 170.0(9) . . . .
N2 Ag1 N1 C5 43.2(10) . . . .
N4 Ag1 N1 C5 -66.4(10) . . . .
N3 Ag1 N1 C1 -21.9(11) . . . .
N2 Ag1 N1 C1 -148.7(9) . . . .
N4 Ag1 N1 C1 101.7(10) . . . .
C2 C3 C4 C5 0.3(17) . . . .
C3 C3 C4 C5 -178.9(12) 2_556 . . .
C1 N1 C5 C4 -5.8(18) . . . .
Ag1 N1 C5 C4 162.9(9) . . . .
C3 C4 C5 N1 2.5(19) . . . .
N2 C10 C9 C8 -1(2) . . . .
C10 N2 C6 C7 -5(2) . . . .
Ag1 N2 C6 C7 161.8(11) . . . .
C8 C7 C6 N2 1(2) . . . .
C4 C3 C2 C1 0.5(19) . . . .
C3 C3 C2 C1 179.7(12) 2_556 . . .
C5 N1 C1 C2 6.6(19) . . . .
Ag1 N1 C1 C2 -162.6(11) . . . .
C3 C2 C1 N1 -4(2) . . . .
N1 Ag1 N3 C15 8.2(12) . . . .
N2 Ag1 N3 C15 134.8(10) . . . .
N4 Ag1 N3 C15 -129.9(10) . . . .
N1 Ag1 N3 C11 -166.3(9) . . . .
N2 Ag1 N3 C11 -39.7(10) . . . .
N4 Ag1 N3 C11 55.6(10) . . . .
C11 N3 C15 C14 3.4(18) . . . .
Ag1 N3 C15 C14 -171.2(9) . . . .
C15 N3 C11 C12 -5.8(19) . . . .
Ag1 N3 C11 C12 169.4(10) . . . .
N3 C11 C12 C13 5(2) . . . .
N3 C15 C14 C13 0.0(19) . . . .
C10 C9 C8 C7 -2.9(18) . . . .
C10 C9 C8 C13 179.1(11) . . . 4_545
C6 C7 C8 C9 2.5(19) . . . .
C6 C7 C8 C13 -179.5(12) . . . 4_545
C11 C12 C13 C14 -1.2(19) . . . .
C11 C12 C13 C8 178.0(12) . . . 4
C15 C14 C13 C12 -1.1(18) . . . .
C15 C14 C13 C8 179.7(11) . . . 4
N1 Ag1 N4 C16 151(2) . . . .
N3 Ag1 N4 C16 -74(2) . . . .
N2 Ag1 N4 C16 35(2) . . . .
Ag1 N4 C16 C17 69(70) . . . .
